data_7246644
loop_
_publ_author_name
'Lv, Shuaipeng'
'Li, Qiannan'
'Sang, Ji-Wei'
'Zhang, Yu'
'Wang, Jinxin'
'Zhang, Wei-Dong'

_publ_section_title
;
 Uranyl nitrate as a recyclable homogeneous photocatalyst for selective
 cross-coupling of N-substituted amines and indoles
;
_journal_issue 18
_journal_name_full 'RSC Advances'
_journal_page_first 11929
_journal_page_last 11937
_journal_paper_doi 10.1039/D3RA01037F
_journal_volume 13
_journal_year 2023
_chemical_formula_moiety 'C25 H24 N2'
_chemical_formula_sum 'C25 H24 N2'
_chemical_formula_weight 352.46
_space_group_crystal_system monoclinic
_space_group_IT_number 14
_space_group_name_Hall '-P 2yn'
_space_group_name_H-M_alt 'P 1 21/n 1'
_atom_sites_solution_hydrogens geom
_atom_sites_solution_primary dual
_audit_creation_date 2021-10-22
_audit_creation_method
;
Olex2 1.5
(compiled 2021.08.20 svn.r13c46975 for OlexSys, GUI svn.r6405)
;
_audit_update_record
;
2021-11-29 deposited with the CCDC.	2023-04-05 downloaded from the CCDC.
;
_cell_angle_alpha 90
_cell_angle_beta 99.7770(10)
_cell_angle_gamma 90
_cell_formula_units_Z 4
_cell_length_a 6.40750(10)
_cell_length_b 22.1588(4)
_cell_length_c 13.6261(3)
_cell_measurement_reflns_used 9954
_cell_measurement_temperature 213.00
_cell_measurement_theta_max 54.886
_cell_measurement_theta_min 4.503
_cell_volume 1906.57(6)
_computing_cell_refinement 'SAINT v8.37A (Bruker, 2015)'
_computing_data_reduction 'SAINT v8.37A (Bruker, 2015)'
_computing_molecular_graphics 'Olex2 1.5 (Dolomanov et al., 2009)'
_computing_publication_material 'Olex2 1.5 (Dolomanov et al., 2009)'
_computing_structure_refinement 'SHELXL 2018/3 (Sheldrick, 2015)'
_computing_structure_solution 'SHELXT 2018/2 (Sheldrick, 2018)'
_diffrn_ambient_temperature 213.00
_diffrn_measured_fraction_theta_full 0.991
_diffrn_measured_fraction_theta_max 0.992
_diffrn_measurement_device_type 'Bruker D8 Venture'
_diffrn_measurement_method '\f and \w scans'
_diffrn_radiation_type GaK\a
_diffrn_radiation_wavelength 1.34139
_diffrn_reflns_av_R_equivalents 0.0318
_diffrn_reflns_av_unetI/netI 0.0225
_diffrn_reflns_Laue_measured_fraction_full 0.991
_diffrn_reflns_Laue_measured_fraction_max 0.992
_diffrn_reflns_limit_h_max 7
_diffrn_reflns_limit_h_min -7
_diffrn_reflns_limit_k_max 27
_diffrn_reflns_limit_k_min -27
_diffrn_reflns_limit_l_max 16
_diffrn_reflns_limit_l_min -16
_diffrn_reflns_number 19212
_diffrn_reflns_point_group_measured_fraction_full 0.991
_diffrn_reflns_point_group_measured_fraction_max 0.992
_diffrn_reflns_theta_full 53.594
_diffrn_reflns_theta_max 54.869
_diffrn_reflns_theta_min 4.501
_diffrn_source_current 2.85
_diffrn_source_power 0.19887300000000002
_diffrn_source_voltage 69.78
_diffrn_standards_number 0
_exptl_absorpt_coefficient_mu 0.349
_exptl_absorpt_correction_T_max 0.7508
_exptl_absorpt_correction_T_min 0.6103
_exptl_absorpt_correction_type multi-scan
_exptl_absorpt_process_details
;
SADABS-2016/2 (Bruker,2016/2) was used for absorption correction.
wR2(int) was 0.0996 before and 0.0502 after correction.
The Ratio of minimum to maximum transmission is 0.8129.
The \l/2 correction factor is Not present.
;
_exptl_crystal_colour colourless
_exptl_crystal_colour_primary colourless
_exptl_crystal_density_diffrn 1.228
_exptl_crystal_description block
_exptl_crystal_F_000 752
_exptl_crystal_size_max 0.07
_exptl_crystal_size_mid 0.07
_exptl_crystal_size_min 0.05
_refine_diff_density_max 0.169
_refine_diff_density_min -0.170
_refine_diff_density_rms 0.032
_refine_ls_extinction_method none
_refine_ls_goodness_of_fit_ref 1.066
_refine_ls_hydrogen_treatment constr
_refine_ls_matrix_type full
_refine_ls_number_parameters 246
_refine_ls_number_reflns 3592
_refine_ls_number_restraints 0
_refine_ls_restrained_S_all 1.066
_refine_ls_R_factor_all 0.0507
_refine_ls_R_factor_gt 0.0426
_refine_ls_shift/su_max 0.001
_refine_ls_shift/su_mean 0.000
_refine_ls_structure_factor_coef Fsqd
_refine_ls_weighting_details 'w=1/[\s^2^(Fo^2^)+(0.0523P)^2^+0.4513P] where P=(Fo^2^+2Fc^2^)/3'
_refine_ls_weighting_scheme calc
_refine_ls_wR_factor_gt 0.1058
_refine_ls_wR_factor_ref 0.1134
_reflns_Friedel_coverage 0.000
_reflns_number_gt 3079
_reflns_number_total 3592
_reflns_threshold_expression 'I > 2\s(I)'
_cod_data_source_file d3ra01037f2.cif
_cod_data_source_block mj21493_0m
_cod_database_code 7246644
_shelx_shelxl_version_number 2018/3
_shelx_space_group_comment
;
The symmetry employed for this shelxl refinement is uniquely defined
by the following loop, which should always be used as a source of
symmetry information in preference to the above space-group names.
They are only intended as comments.
;
_shelx_estimated_absorpt_t_max 0.983
_shelx_estimated_absorpt_t_min 0.976
_olex2_refinement_description
;
1. Fixed Uiso
 At 1.2 times of:
  All C(H) groups, All C(H,H) groups
 At 1.5 times of:
  All C(H,H,H) groups
2.a Ternary CH refined with riding coordinates:
 C1(H1)
2.b Secondary CH2 refined with riding coordinates:
 C8(H8A,H8B), C9(H9A,H9B)
2.c Aromatic/amide H refined with riding coordinates:
 C3(H3), C4(H4), C5(H5), C6(H6), C11(H11), C12(H12), C13(H13), C14(H14),
 C15(H15), C21(H21), C22(H22), C23(H23), C24(H24)
2.d Idealised Me refined as rotating group:
 C18(H18A,H18B,H18C), C19(H19A,H19B,H19C)
;
_olex2_submission_special_instructions 'No special instructions were received'

loop_
_space_group_symop_operation_xyz
'x, y, z'
'-x+1/2, y+1/2, -z+1/2'
'-x, -y, -z'
'x-1/2, -y-1/2, z-1/2'

loop_
_atom_site_label
_atom_site_type_symbol
_atom_site_fract_x
_atom_site_fract_y
_atom_site_fract_z
_atom_site_U_iso_or_equiv
_atom_site_adp_type
_atom_site_occupancy
_atom_site_site_symmetry_order
_atom_site_calc_flag
_atom_site_refinement_flags_posn
_atom_site_refinement_flags_adp
_atom_site_refinement_flags_occupancy
_atom_site_disorder_assembly
_atom_site_disorder_group
N1 N 0.57469(16) 0.31011(5) 0.74855(8) 0.0361(3) Uani 1 1 d . . . . .
N2 N 0.37403(17) 0.41615(5) 0.46596(8) 0.0393(3) Uani 1 1 d . . . . .
C1 C 0.42765(19) 0.29419(5) 0.65565(9) 0.0324(3) Uani 1 1 d . . . . .
H1 H 0.282268 0.297626 0.670661 0.039 Uiso 1 1 calc R U . . .
C2 C 0.4595(2) 0.22854(6) 0.63035(9) 0.0353(3) Uani 1 1 d . . . . .
C3 C 0.2990(2) 0.19886(6) 0.56708(10) 0.0458(3) Uani 1 1 d . . . . .
H3 H 0.174956 0.219913 0.540420 0.055 Uiso 1 1 calc R U . . .
C4 C 0.3193(3) 0.13879(7) 0.54276(12) 0.0578(4) Uani 1 1 d . . . . .
H4 H 0.208662 0.118931 0.500933 0.069 Uiso 1 1 calc R U . . .
C5 C 0.5025(3) 0.10837(7) 0.58028(12) 0.0617(5) Uani 1 1 d . . . . .
H5 H 0.517898 0.067629 0.563661 0.074 Uiso 1 1 calc R U . . .
C6 C 0.6634(3) 0.13747(7) 0.64213(12) 0.0545(4) Uani 1 1 d . . . . .
H6 H 0.788699 0.116350 0.666653 0.065 Uiso 1 1 calc R U . . .
C7 C 0.6443(2) 0.19775(6) 0.66916(10) 0.0410(3) Uani 1 1 d . . . . .
C8 C 0.8187(2) 0.22774(7) 0.74001(12) 0.0514(4) Uani 1 1 d . . . . .
H8A H 0.954827 0.218019 0.720205 0.062 Uiso 1 1 calc R U . . .
H8B H 0.820453 0.211444 0.807010 0.062 Uiso 1 1 calc R U . . .
C9 C 0.7946(2) 0.29582(6) 0.74311(11) 0.0436(3) Uani 1 1 d . . . . .
H9A H 0.888117 0.312262 0.801368 0.052 Uiso 1 1 calc R U . . .
H9B H 0.833956 0.313882 0.683189 0.052 Uiso 1 1 calc R U . . .
C10 C 0.5354(2) 0.36762(6) 0.78747(9) 0.0399(3) Uani 1 1 d . . . . .
C11 C 0.3565(3) 0.37500(8) 0.83176(12) 0.0564(4) Uani 1 1 d . . . . .
H11 H 0.265172 0.342165 0.835196 0.068 Uiso 1 1 calc R U . . .
C12 C 0.3123(4) 0.43023(10) 0.87072(14) 0.0775(6) Uani 1 1 d . . . . .
H12 H 0.189261 0.435011 0.898925 0.093 Uiso 1 1 calc R U . . .
C13 C 0.4482(4) 0.47845(9) 0.86840(14) 0.0821(7) Uani 1 1 d . . . . .
H13 H 0.418765 0.515904 0.895435 0.099 Uiso 1 1 calc R U . . .
C14 C 0.6247(4) 0.47119(8) 0.82662(13) 0.0733(6) Uani 1 1 d . . . . .
H14 H 0.718010 0.503833 0.825606 0.088 Uiso 1 1 calc R U . . .
C15 C 0.6695(3) 0.41642(7) 0.78548(11) 0.0532(4) Uani 1 1 d . . . . .
H15 H 0.791347 0.412434 0.756121 0.064 Uiso 1 1 calc R U . . .
C16 C 0.43967(19) 0.33614(5) 0.56871(9) 0.0323(3) Uani 1 1 d . . . . .
C17 C 0.3142(2) 0.38620(6) 0.54592(9) 0.0353(3) Uani 1 1 d . . . . .
C18 C 0.1350(2) 0.40981(7) 0.59116(11) 0.0474(4) Uani 1 1 d . . . . .
H18A H 0.171966 0.449126 0.620308 0.071 Uiso 1 1 calc R U . . .
H18B H 0.106010 0.382258 0.642515 0.071 Uiso 1 1 calc R U . . .
H18C H 0.010082 0.413440 0.540165 0.071 Uiso 1 1 calc R U . . .
C19 C 0.2719(3) 0.46910(7) 0.41697(12) 0.0556(4) Uani 1 1 d . . . . .
H19A H 0.155593 0.456689 0.365776 0.083 Uiso 1 1 calc R U . . .
H19B H 0.373712 0.491925 0.386852 0.083 Uiso 1 1 calc R U . . .
H19C H 0.218021 0.494099 0.465500 0.083 Uiso 1 1 calc R U . . .
C20 C 0.5378(2) 0.38527(6) 0.43543(9) 0.0363(3) Uani 1 1 d . . . . .
C21 C 0.6481(2) 0.39846(7) 0.35836(10) 0.0445(3) Uani 1 1 d . . . . .
H21 H 0.618076 0.433426 0.319462 0.053 Uiso 1 1 calc R U . . .
C22 C 0.8023(2) 0.35863(7) 0.34107(11) 0.0500(4) Uani 1 1 d . . . . .
H22 H 0.879529 0.366528 0.289656 0.060 Uiso 1 1 calc R U . . .
C23 C 0.8461(2) 0.30657(7) 0.39882(11) 0.0494(4) Uani 1 1 d . . . . .
H23 H 0.950182 0.279575 0.384706 0.059 Uiso 1 1 calc R U . . .
C24 C 0.7392(2) 0.29413(6) 0.47610(10) 0.0419(3) Uani 1 1 d . . . . .
H24 H 0.770983 0.259024 0.514443 0.050 Uiso 1 1 calc R U . . .
C25 C 0.58240(19) 0.33407(5) 0.49744(9) 0.0337(3) Uani 1 1 d . . . . .

loop_
_atom_site_aniso_label
_atom_site_aniso_U_11
_atom_site_aniso_U_22
_atom_site_aniso_U_33
_atom_site_aniso_U_23
_atom_site_aniso_U_13
_atom_site_aniso_U_12
N1 0.0338(6) 0.0369(6) 0.0366(6) 0.0005(4) 0.0026(4) 0.0001(4)
N2 0.0421(6) 0.0320(6) 0.0430(6) 0.0059(5) 0.0053(5) 0.0063(5)
C1 0.0280(6) 0.0343(6) 0.0347(6) 0.0013(5) 0.0048(5) 0.0003(5)
C2 0.0399(7) 0.0324(6) 0.0344(6) 0.0044(5) 0.0085(5) 0.0002(5)
C3 0.0529(9) 0.0409(8) 0.0409(7) 0.0005(6) -0.0003(6) -0.0015(6)
C4 0.0798(12) 0.0443(8) 0.0453(8) -0.0050(7) -0.0011(8) -0.0066(8)
C5 0.0940(13) 0.0360(8) 0.0547(9) -0.0044(7) 0.0114(9) 0.0066(8)
C6 0.0652(10) 0.0403(8) 0.0588(9) 0.0065(7) 0.0129(8) 0.0156(7)
C7 0.0433(8) 0.0371(7) 0.0433(7) 0.0071(6) 0.0098(6) 0.0055(6)
C8 0.0389(8) 0.0496(8) 0.0628(9) 0.0056(7) 0.0001(7) 0.0095(6)
C9 0.0330(7) 0.0483(8) 0.0476(8) 0.0022(6) 0.0011(6) -0.0016(6)
C10 0.0483(8) 0.0391(7) 0.0305(6) 0.0008(5) 0.0018(5) 0.0005(6)
C11 0.0561(10) 0.0650(10) 0.0493(9) -0.0085(7) 0.0122(7) 0.0051(8)
C12 0.0887(14) 0.0893(15) 0.0546(10) -0.0171(10) 0.0129(10) 0.0316(12)
C13 0.137(2) 0.0552(11) 0.0489(10) -0.0127(8) 0.0025(11) 0.0242(12)
C14 0.1217(17) 0.0412(9) 0.0527(10) -0.0026(7) 0.0027(11) -0.0084(10)
C15 0.0732(11) 0.0419(8) 0.0436(8) 0.0022(6) 0.0074(7) -0.0087(7)
C16 0.0303(6) 0.0315(6) 0.0346(6) 0.0006(5) 0.0037(5) 0.0016(5)
C17 0.0333(7) 0.0337(6) 0.0380(7) -0.0004(5) 0.0032(5) 0.0014(5)
C18 0.0412(8) 0.0455(8) 0.0561(9) 0.0003(7) 0.0102(7) 0.0120(6)
C19 0.0616(10) 0.0416(8) 0.0609(9) 0.0147(7) 0.0030(8) 0.0121(7)
C20 0.0380(7) 0.0352(7) 0.0347(6) -0.0014(5) 0.0033(5) -0.0018(5)
C21 0.0524(8) 0.0437(7) 0.0372(7) 0.0042(6) 0.0068(6) -0.0068(6)
C22 0.0532(9) 0.0597(9) 0.0404(7) -0.0035(7) 0.0174(6) -0.0081(7)
C23 0.0463(8) 0.0563(9) 0.0490(8) -0.0059(7) 0.0175(7) 0.0053(7)
C24 0.0421(7) 0.0420(7) 0.0429(7) 0.0020(6) 0.0109(6) 0.0068(6)
C25 0.0331(6) 0.0339(6) 0.0335(6) -0.0007(5) 0.0036(5) 0.0002(5)

loop_
_atom_type_symbol
_atom_type_description
_atom_type_scat_dispersion_real
_atom_type_scat_dispersion_imag
_atom_type_scat_source
C C 0.0137 0.0067 'International Tables Vol C Tables 4.2.6.8 and 6.1.1.4'
H H 0.0000 0.0000 'International Tables Vol C Tables 4.2.6.8 and 6.1.1.4'
N N 0.0241 0.0134 'International Tables Vol C Tables 4.2.6.8 and 6.1.1.4'

loop_
_geom_angle_atom_site_label_1
_geom_angle_atom_site_label_2
_geom_angle_atom_site_label_3
_geom_angle
_geom_angle_site_symmetry_1
_geom_angle_site_symmetry_3
_geom_angle_publ_flag
C9 N1 C1 112.54(10) . . ?
C10 N1 C1 113.86(10) . . ?
C10 N1 C9 116.62(11) . . ?
C17 N2 C19 125.92(12) . . ?
C20 N2 C17 109.09(10) . . ?
C20 N2 C19 124.85(12) . . ?
N1 C1 H1 106.8 . . ?
N1 C1 C2 109.33(10) . . ?
N1 C1 C16 114.23(10) . . ?
C2 C1 H1 106.8 . . ?
C2 C1 C16 112.54(10) . . ?
C16 C1 H1 106.8 . . ?
C3 C2 C1 118.76(12) . . ?
C3 C2 C7 119.73(12) . . ?
C7 C2 C1 121.51(12) . . ?
C2 C3 H3 119.5 . . ?
C4 C3 C2 120.97(14) . . ?
C4 C3 H3 119.5 . . ?
C3 C4 H4 120.3 . . ?
C5 C4 C3 119.45(15) . . ?
C5 C4 H4 120.3 . . ?
C4 C5 H5 119.9 . . ?
C4 C5 C6 120.12(14) . . ?
C6 C5 H5 119.9 . . ?
C5 C6 H6 119.4 . . ?
C5 C6 C7 121.29(14) . . ?
C7 C6 H6 119.4 . . ?
C2 C7 C6 118.43(13) . . ?
C2 C7 C8 121.31(12) . . ?
C6 C7 C8 120.25(13) . . ?
C7 C8 H8A 109.0 . . ?
C7 C8 H8B 109.0 . . ?
C7 C8 C9 112.94(11) . . ?
H8A C8 H8B 107.8 . . ?
C9 C8 H8A 109.0 . . ?
C9 C8 H8B 109.0 . . ?
N1 C9 C8 108.71(11) . . ?
N1 C9 H9A 109.9 . . ?
N1 C9 H9B 109.9 . . ?
C8 C9 H9A 109.9 . . ?
C8 C9 H9B 109.9 . . ?
H9A C9 H9B 108.3 . . ?
C11 C10 N1 118.58(13) . . ?
C15 C10 N1 122.98(13) . . ?
C15 C10 C11 118.42(14) . . ?
C10 C11 H11 119.7 . . ?
C12 C11 C10 120.51(18) . . ?
C12 C11 H11 119.7 . . ?
C11 C12 H12 119.8 . . ?
C13 C12 C11 120.32(19) . . ?
C13 C12 H12 119.8 . . ?
C12 C13 H13 120.3 . . ?
C14 C13 C12 119.36(17) . . ?
C14 C13 H13 120.3 . . ?
C13 C14 H14 119.4 . . ?
C13 C14 C15 121.11(18) . . ?
C15 C14 H14 119.4 . . ?
C10 C15 C14 120.26(17) . . ?
C10 C15 H15 119.9 . . ?
C14 C15 H15 119.9 . . ?
C17 C16 C1 124.43(11) . . ?
C17 C16 C25 106.67(11) . . ?
C25 C16 C1 128.86(11) . . ?
N2 C17 C18 119.60(11) . . ?
C16 C17 N2 109.59(11) . . ?
C16 C17 C18 130.80(12) . . ?
C17 C18 H18A 109.5 . . ?
C17 C18 H18B 109.5 . . ?
C17 C18 H18C 109.5 . . ?
H18A C18 H18B 109.5 . . ?
H18A C18 H18C 109.5 . . ?
H18B C18 H18C 109.5 . . ?
N2 C19 H19A 109.5 . . ?
N2 C19 H19B 109.5 . . ?
N2 C19 H19C 109.5 . . ?
H19A C19 H19B 109.5 . . ?
H19A C19 H19C 109.5 . . ?
H19B C19 H19C 109.5 . . ?
N2 C20 C21 129.40(12) . . ?
N2 C20 C25 107.79(11) . . ?
C21 C20 C25 122.82(12) . . ?
C20 C21 H21 121.1 . . ?
C22 C21 C20 117.78(13) . . ?
C22 C21 H21 121.1 . . ?
C21 C22 H22 119.5 . . ?
C21 C22 C23 120.96(13) . . ?
C23 C22 H22 119.5 . . ?
C22 C23 H23 119.4 . . ?
C24 C23 C22 121.15(14) . . ?
C24 C23 H23 119.4 . . ?
C23 C24 H24 120.1 . . ?
C23 C24 C25 119.84(13) . . ?
C25 C24 H24 120.1 . . ?
C20 C25 C16 106.83(11) . . ?
C24 C25 C16 135.73(12) . . ?
C24 C25 C20 117.40(12) . . ?

loop_
_geom_bond_atom_site_label_1
_geom_bond_atom_site_label_2
_geom_bond_distance
_geom_bond_site_symmetry_2
_geom_bond_publ_flag
N1 C1 1.4865(16) . ?
N1 C9 1.4584(17) . ?
N1 C10 1.4192(17) . ?
N2 C17 1.3842(17) . ?
N2 C19 1.4499(17) . ?
N2 C20 1.3751(16) . ?
C1 H1 0.9900 . ?
C1 C2 1.5165(17) . ?
C1 C16 1.5181(17) . ?
C2 C3 1.3899(19) . ?
C2 C7 1.3912(18) . ?
C3 H3 0.9400 . ?
C3 C4 1.383(2) . ?
C4 H4 0.9400 . ?
C4 C5 1.375(2) . ?
C5 H5 0.9400 . ?
C5 C6 1.376(2) . ?
C6 H6 0.9400 . ?
C6 C7 1.397(2) . ?
C7 C8 1.502(2) . ?
C8 H8A 0.9800 . ?
C8 H8B 0.9800 . ?
C8 C9 1.518(2) . ?
C9 H9A 0.9800 . ?
C9 H9B 0.9800 . ?
C10 C11 1.393(2) . ?
C10 C15 1.384(2) . ?
C11 H11 0.9400 . ?
C11 C12 1.382(2) . ?
C12 H12 0.9400 . ?
C12 C13 1.382(3) . ?
C13 H13 0.9400 . ?
C13 C14 1.360(3) . ?
C14 H14 0.9400 . ?
C14 C15 1.387(2) . ?
C15 H15 0.9400 . ?
C16 C17 1.3741(17) . ?
C16 C25 1.4432(17) . ?
C17 C18 1.4877(18) . ?
C18 H18A 0.9700 . ?
C18 H18B 0.9700 . ?
C18 H18C 0.9700 . ?
C19 H19A 0.9700 . ?
C19 H19B 0.9700 . ?
C19 H19C 0.9700 . ?
C20 C21 1.3927(19) . ?
C20 C25 1.4145(18) . ?
C21 H21 0.9400 . ?
C21 C22 1.375(2) . ?
C22 H22 0.9400 . ?
C22 C23 1.398(2) . ?
C23 H23 0.9400 . ?
C23 C24 1.378(2) . ?
C24 H24 0.9400 . ?
C24 C25 1.4056(18) . ?

loop_
_geom_torsion_atom_site_label_1
_geom_torsion_atom_site_label_2
_geom_torsion_atom_site_label_3
_geom_torsion_atom_site_label_4
_geom_torsion
_geom_torsion_site_symmetry_1
_geom_torsion_site_symmetry_2
_geom_torsion_site_symmetry_3
_geom_torsion_site_symmetry_4
_geom_torsion_publ_flag
N1 C1 C2 C3 159.81(11) . . . . ?
N1 C1 C2 C7 -20.02(16) . . . . ?
N1 C1 C16 C17 -92.34(14) . . . . ?
N1 C1 C16 C25 85.20(15) . . . . ?
N1 C10 C11 C12 179.94(14) . . . . ?
N1 C10 C15 C14 -178.65(14) . . . . ?
N2 C20 C21 C22 -177.84(13) . . . . ?
N2 C20 C25 C16 -1.15(14) . . . . ?
N2 C20 C25 C24 176.96(11) . . . . ?
C1 N1 C9 C8 -67.85(14) . . . . ?
C1 N1 C10 C11 72.18(15) . . . . ?
C1 N1 C10 C15 -109.35(14) . . . . ?
C1 C2 C3 C4 -179.16(13) . . . . ?
C1 C2 C7 C6 -179.56(12) . . . . ?
C1 C2 C7 C8 1.6(2) . . . . ?
C1 C16 C17 N2 176.64(11) . . . . ?
C1 C16 C17 C18 -4.5(2) . . . . ?
C1 C16 C25 C20 -176.34(12) . . . . ?
C1 C16 C25 C24 6.1(2) . . . . ?
C2 C1 C16 C17 142.23(12) . . . . ?
C2 C1 C16 C25 -40.23(17) . . . . ?
C2 C3 C4 C5 -1.2(2) . . . . ?
C2 C7 C8 C9 -14.0(2) . . . . ?
C3 C2 C7 C6 0.6(2) . . . . ?
C3 C2 C7 C8 -178.27(13) . . . . ?
C3 C4 C5 C6 0.5(3) . . . . ?
C4 C5 C6 C7 0.8(3) . . . . ?
C5 C6 C7 C2 -1.3(2) . . . . ?
C5 C6 C7 C8 177.54(15) . . . . ?
C6 C7 C8 C9 167.14(14) . . . . ?
C7 C2 C3 C4 0.7(2) . . . . ?
C7 C8 C9 N1 45.08(17) . . . . ?
C9 N1 C1 C2 53.78(13) . . . . ?
C9 N1 C1 C16 -73.34(13) . . . . ?
C9 N1 C10 C11 -154.16(13) . . . . ?
C9 N1 C10 C15 24.31(18) . . . . ?
C10 N1 C1 C2 -170.66(10) . . . . ?
C10 N1 C1 C16 62.22(14) . . . . ?
C10 N1 C9 C8 157.90(12) . . . . ?
C10 C11 C12 C13 -1.6(3) . . . . ?
C11 C10 C15 C14 -0.2(2) . . . . ?
C11 C12 C13 C14 0.6(3) . . . . ?
C12 C13 C14 C15 0.7(3) . . . . ?
C13 C14 C15 C10 -0.9(3) . . . . ?
C15 C10 C11 C12 1.4(2) . . . . ?
C16 C1 C2 C3 -72.13(15) . . . . ?
C16 C1 C2 C7 108.04(13) . . . . ?
C17 N2 C20 C21 -179.92(13) . . . . ?
C17 N2 C20 C25 0.34(14) . . . . ?
C17 C16 C25 C20 1.54(14) . . . . ?
C17 C16 C25 C24 -176.06(15) . . . . ?
C19 N2 C17 C16 176.54(13) . . . . ?
C19 N2 C17 C18 -2.5(2) . . . . ?
C19 N2 C20 C21 4.2(2) . . . . ?
C19 N2 C20 C25 -175.59(13) . . . . ?
C20 N2 C17 C16 0.67(15) . . . . ?
C20 N2 C17 C18 -178.36(12) . . . . ?
C20 C21 C22 C23 0.2(2) . . . . ?
C21 C20 C25 C16 179.08(12) . . . . ?
C21 C20 C25 C24 -2.81(19) . . . . ?
C21 C22 C23 C24 -1.3(2) . . . . ?
C22 C23 C24 C25 0.3(2) . . . . ?
C23 C24 C25 C16 179.05(14) . . . . ?
C23 C24 C25 C20 1.6(2) . . . . ?
C25 C16 C17 N2 -1.36(14) . . . . ?
C25 C16 C17 C18 177.52(13) . . . . ?
C25 C20 C21 C22 1.9(2) . . . . ?
